data_4126220
loop_
_publ_author_name
'Wang, Haoxuan'
'Yang, Jeffrey Chih-Yeh'
'Buchwald, Stephen L.'

_publ_section_title
;
 CuH-Catalyzed Regioselective Intramolecular Hydroamination for the
 Synthesis of Alkyl-Substituted Chiral Aziridines.
;
_journal_name_full 'Journal of the American Chemical Society'
_journal_paper_doi 10.1021/jacs.7b04816
_journal_year 2017
_chemical_absolute_configuration ad
_chemical_formula_sum 'C29 H29 Cl F3 N2 O1.5'
_chemical_formula_weight 521.99
_space_group_crystal_system monoclinic
_space_group_IT_number 5
_space_group_name_Hall 'C 2y'
_space_group_name_H-M_alt 'C 1 2 1'
_symmetry_space_group_name_Hall 'C 2y'
_symmetry_space_group_name_H-M 'C 1 2 1'
_atom_sites_solution_hydrogens mixed
_atom_sites_solution_primary direct
_atom_sites_solution_secondary difmap
_audit_creation_method SHELXL-2014/7
_cell_angle_alpha 90
_cell_angle_beta 112.448(5)
_cell_angle_gamma 90
_cell_formula_units_Z 4
_cell_length_a 16.4745(13)
_cell_length_b 10.3337(8)
_cell_length_c 18.463(2)
_cell_measurement_reflns_used 7891
_cell_measurement_temperature 100(2)
_cell_measurement_theta_max 69.79
_cell_measurement_theta_min 5.17
_cell_volume 2905.0(5)
_computing_cell_refinement 'SAINT 7.46A (Bruker-AXS, 2015)'
_computing_data_collection 'APEX2 v2011.4.0 (Bruker-AXS, 2015)'
_computing_data_reduction 'SAINT 7.46A (Bruker-AXS, 2015)'
_computing_molecular_graphics 'Bruker SHELXTL'
_computing_publication_material 'Bruker SHELXTL'
_computing_structure_refinement 'SHELXL-2014/7 (Sheldrick, 2014)'
_computing_structure_solution 'SHELXT-2015 (Sheldrick, 2015)'
_diffrn_ambient_temperature 100(2)
_diffrn_detector_area_resol_mean 8.3
_diffrn_measured_fraction_theta_full 1.000
_diffrn_measured_fraction_theta_max 1.000
_diffrn_measurement_device_type 'Bruker Smart APEX2 CCD'
_diffrn_measurement_method '\f and \w scans'
_diffrn_radiation_type CuK\a
_diffrn_radiation_wavelength 1.54178
_diffrn_reflns_av_R_equivalents 0.0638
_diffrn_reflns_av_unetI/netI 0.0395
_diffrn_reflns_Laue_measured_fraction_full 1.000
_diffrn_reflns_Laue_measured_fraction_max 1.000
_diffrn_reflns_limit_h_max 19
_diffrn_reflns_limit_h_min -19
_diffrn_reflns_limit_k_max 12
_diffrn_reflns_limit_k_min -12
_diffrn_reflns_limit_l_max 22
_diffrn_reflns_limit_l_min -22
_diffrn_reflns_number 34400
_diffrn_reflns_point_group_measured_fraction_full 1.000
_diffrn_reflns_point_group_measured_fraction_max 1.000
_diffrn_reflns_theta_full 67.679
_diffrn_reflns_theta_max 68.246
_diffrn_reflns_theta_min 2.589
_diffrn_source 'I\mS micro-focus sealed tube, multilayer optics'
_exptl_absorpt_coefficient_mu 1.537
_exptl_absorpt_correction_T_max 0.7533
_exptl_absorpt_correction_T_min 0.6204
_exptl_absorpt_correction_type multi-scan
_exptl_absorpt_process_details 'SADABS (Sheldrick, 2009)'
_exptl_crystal_colour colourless
_exptl_crystal_density_diffrn 1.194
_exptl_crystal_density_method 'not measured'
_exptl_crystal_description plate
_exptl_crystal_F_000 1092
_exptl_crystal_size_max 0.260
_exptl_crystal_size_mid 0.145
_exptl_crystal_size_min 0.007
_refine_diff_density_max 0.198
_refine_diff_density_min -0.179
_refine_diff_density_rms 0.033
_refine_ls_abs_structure_details
; 
 Flack x determined using 1644 quotients [(I+)-(I-)]/[(I+)+(I-)] 
 (Parsons, Flack and Wagner, Acta Cryst. B69 (2013) 249-259). 
;
_refine_ls_abs_structure_Flack 0.061(9)
_refine_ls_extinction_method none
_refine_ls_goodness_of_fit_ref 1.089
_refine_ls_hydrogen_treatment mixed
_refine_ls_matrix_type full
_refine_ls_number_parameters 455
_refine_ls_number_reflns 5341
_refine_ls_number_restraints 1022
_refine_ls_restrained_S_all 1.110
_refine_ls_R_factor_all 0.0613
_refine_ls_R_factor_gt 0.0470
_refine_ls_shift/su_max 0.000
_refine_ls_shift/su_mean 0.000
_refine_ls_structure_factor_coef Fsqd
_refine_ls_weighting_details 'w=1/[\s^2^(Fo^2^)+(0.0745P)^2^+0.3397P] where P=(Fo^2^+2Fc^2^)/3'
_refine_ls_weighting_scheme calc
_refine_ls_wR_factor_gt 0.1278
_refine_ls_wR_factor_ref 0.1398
_reflns_Friedel_coverage 0.887
_reflns_Friedel_fraction_full 0.999
_reflns_Friedel_fraction_max 0.999
_reflns_number_gt 4241
_reflns_number_total 5341
_reflns_threshold_expression 'I > 2\s(I)'
_cod_data_source_file ja7b04816_si_002.cif
_cod_data_source_block X17068_sq
_cod_original_formula_sum 'C29 H29 Cl F3 N2 O1.50'
_cod_database_code 4126220
_shelx_shelxl_version_number 2014/7
_shelx_space_group_comment
; 
The symmetry employed for this shelxl refinement is uniquely defined 
by the following loop, which should always be used as a source of 
symmetry information in preference to the above space-group names. 
They are only intended as comments. 
;
_shelx_estimated_absorpt_t_min 0.691
_shelx_estimated_absorpt_t_max 0.989

loop_
_space_group_symop_operation_xyz
'x, y, z'
'-x, y, -z'
'x+1/2, y+1/2, z'
'-x+1/2, y+1/2, -z'

loop_
_atom_site_label
_atom_site_type_symbol
_atom_site_fract_x
_atom_site_fract_y
_atom_site_fract_z
_atom_site_U_iso_or_equiv
_atom_site_adp_type
_atom_site_occupancy
_atom_site_site_symmetry_order
_atom_site_calc_flag
_atom_site_refinement_flags_posn
_atom_site_refinement_flags_adp
_atom_site_refinement_flags_occupancy
_atom_site_disorder_assembly
_atom_site_disorder_group
C1 C 0.2319(3) 0.5532(4) 0.3214(3) 0.0534(9) Uani 1 1 d D U . . .
H1 H 0.2634 0.5448 0.2848 0.064 Uiso 1 1 calc R U . . .
N2 N 0.1798(2) 0.6695(4) 0.3010(2) 0.0574(8) Uani 1 1 d D U . . .
H2A H 0.146(4) 0.680(7) 0.330(3) 0.069 Uiso 0.582(8) 1 d D U P A 1
H2B H 0.137(4) 0.670(7) 0.321(3) 0.069 Uiso 0.418(8) 1 d D U P A 2
C30 C 0.1284(7) 0.6898(18) 0.2178(5) 0.066(3) Uani 0.582(8) 1 d D U P A 1
H30A H 0.0777 0.7465 0.2116 0.079 Uiso 0.582(8) 1 calc R U P A 1
H30B H 0.1054 0.6058 0.1927 0.079 Uiso 0.582(8) 1 calc R U P A 1
C31 C 0.1836(6) 0.7513(9) 0.1776(5) 0.058(2) Uani 0.582(8) 1 d D U P A 1
C32 C 0.1993(9) 0.6870(11) 0.1190(7) 0.078(3) Uani 0.582(8) 1 d D U P A 1
H32 H 0.1756 0.6031 0.1030 0.093 Uiso 0.582(8) 1 calc R U P A 1
C33 C 0.2507(10) 0.7470(11) 0.0834(7) 0.098(3) Uani 0.582(8) 1 d D U P A 1
H33 H 0.2637 0.7043 0.0435 0.118 Uiso 0.582(8) 1 calc R U P A 1
C34 C 0.2814(8) 0.8682(9) 0.1073(6) 0.086(3) Uani 0.582(8) 1 d D U P A 1
C35 C 0.2662(7) 0.9335(10) 0.1645(6) 0.078(3) Uani 0.582(8) 1 d D U P A 1
H35 H 0.2880 1.0187 0.1791 0.094 Uiso 0.582(8) 1 calc R U P A 1
C36 C 0.2178(7) 0.8709(9) 0.2007(6) 0.069(3) Uani 0.582(8) 1 d D U P A 1
H36 H 0.2082 0.9125 0.2426 0.083 Uiso 0.582(8) 1 calc R U P A 1
O1 O 0.3256(5) 0.9403(9) 0.0653(5) 0.106(3) Uani 0.582(8) 1 d D U P A 1
C37 C 0.4093(10) 0.9234(15) 0.0860(11) 0.119(4) Uani 0.582(8) 1 d D U P A 1
F1 F 0.4426(8) 1.0140(13) 0.0566(9) 0.165(4) Uani 0.582(8) 1 d D U P A 1
F2 F 0.4537(5) 0.9446(10) 0.1598(6) 0.138(3) Uani 0.582(8) 1 d D U P A 1
F3 F 0.4298(8) 0.8063(12) 0.0743(8) 0.172(4) Uani 0.582(8) 1 d D U P A 1
C30A C 0.1405(10) 0.700(3) 0.2164(7) 0.076(6) Uani 0.418(8) 1 d D U P A 2
H30C H 0.0989 0.7729 0.2071 0.091 Uiso 0.418(8) 1 calc R U P A 2
H30D H 0.1076 0.6238 0.1870 0.091 Uiso 0.418(8) 1 calc R U P A 2
C31A C 0.2125(9) 0.7352(14) 0.1878(7) 0.066(4) Uani 0.418(8) 1 d D U P A 2
C32A C 0.2332(12) 0.6628(17) 0.1346(11) 0.094(6) Uani 0.418(8) 1 d D U P A 2
H32A H 0.2016 0.5855 0.1140 0.113 Uiso 0.418(8) 1 calc R U P A 2
C33A C 0.3005(12) 0.7020(19) 0.1105(11) 0.117(5) Uani 0.418(8) 1 d D U P A 2
H33A H 0.3147 0.6524 0.0737 0.141 Uiso 0.418(8) 1 calc R U P A 2
C34A C 0.3444(11) 0.8117(17) 0.1408(10) 0.116(5) Uani 0.418(8) 1 d D U P A 2
C35A C 0.3250(12) 0.8856(17) 0.1912(10) 0.114(5) Uani 0.418(8) 1 d D U P A 2
H35A H 0.3549 0.9649 0.2096 0.137 Uiso 0.418(8) 1 calc R U P A 2
C36A C 0.2605(11) 0.8439(16) 0.2158(10) 0.090(5) Uani 0.418(8) 1 d D U P A 2
H36A H 0.2489 0.8935 0.2541 0.108 Uiso 0.418(8) 1 calc R U P A 2
O1A O 0.4238(10) 0.849(2) 0.1276(11) 0.175(6) Uani 0.418(8) 1 d D U P A 2
C37A C 0.4093(14) 0.919(2) 0.0665(14) 0.152(7) Uani 0.418(8) 1 d D U P A 2
F1A F 0.3479(11) 1.0042(16) 0.0420(8) 0.171(6) Uani 0.418(8) 1 d D U P A 2
F2A F 0.3861(14) 0.858(2) 0.0005(10) 0.212(7) Uani 0.418(8) 1 d D U P A 2
F3A F 0.4793(13) 0.954(3) 0.0589(14) 0.223(9) Uani 0.418(8) 1 d D U P A 2
C2 C 0.3010(3) 0.5683(4) 0.4047(3) 0.0557(10) Uani 1 1 d . U . . .
H2C H 0.2715 0.5785 0.4421 0.067 Uiso 1 1 calc R U . . .
H2D H 0.3381 0.4897 0.4194 0.067 Uiso 1 1 calc R U . . .
N1 N 0.35634(19) 0.6826(4) 0.4086(2) 0.0549(7) Uani 1 1 d . U . . .
C3 C 0.4274(3) 0.6687(5) 0.3906(3) 0.0701(12) Uani 1 1 d . U . . .
H3 H 0.4444 0.5848 0.3808 0.084 Uiso 1 1 calc R U . . .
C4 C 0.4751(3) 0.7728(5) 0.3864(4) 0.0851(17) Uani 1 1 d . U . . .
H4 H 0.5248 0.7624 0.3727 0.102 Uiso 1 1 calc R U . . .
C5 C 0.4509(4) 0.8956(5) 0.4022(4) 0.0887(17) Uani 1 1 d . U . . .
H5 H 0.4840 0.9698 0.4000 0.106 Uiso 1 1 calc R U . . .
C6 C 0.3786(3) 0.9068(4) 0.4210(4) 0.0792(15) Uani 1 1 d . U . . .
H6 H 0.3610 0.9895 0.4321 0.095 Uiso 1 1 calc R U . . .
C7 C 0.3315(3) 0.7990(4) 0.4237(3) 0.0656(12) Uani 1 1 d . U . . .
H7 H 0.2810 0.8072 0.4364 0.079 Uiso 1 1 calc R U . . .
C8 C 0.1781(3) 0.4302(4) 0.3148(3) 0.0625(11) Uani 1 1 d . U . . .
H8A H 0.1516 0.4344 0.3546 0.075 Uiso 1 1 calc R U . . .
H8B H 0.1294 0.4298 0.2627 0.075 Uiso 1 1 calc R U . . .
C9 C 0.2273(3) 0.3025(4) 0.3249(3) 0.0605(10) Uani 1 1 d . U . . .
H9 H 0.2718 0.3013 0.3799 0.073 Uiso 1 1 calc R U . . .
C11 C 0.2772(3) 0.2850(4) 0.2720(3) 0.0611(10) Uani 1 1 d . U . . .
C12 C 0.2438(4) 0.3182(5) 0.1933(3) 0.0780(13) Uani 1 1 d . U . . .
H12 H 0.1865 0.3540 0.1701 0.094 Uiso 1 1 calc R U . . .
C13 C 0.2947(5) 0.2989(6) 0.1478(4) 0.0944(17) Uani 1 1 d . U . . .
H13 H 0.2721 0.3224 0.0940 0.113 Uiso 1 1 calc R U . . .
C14 C 0.3755(4) 0.2468(6) 0.1809(5) 0.0933(17) Uani 1 1 d . U . . .
H14 H 0.4094 0.2338 0.1499 0.112 Uiso 1 1 calc R U . . .
C15 C 0.4091(4) 0.2127(5) 0.2571(5) 0.0863(16) Uani 1 1 d . U . . .
H15 H 0.4659 0.1749 0.2791 0.104 Uiso 1 1 calc R U . . .
C16 C 0.3608(3) 0.2330(4) 0.3033(4) 0.0703(12) Uani 1 1 d . U . . .
H16 H 0.3855 0.2107 0.3573 0.084 Uiso 1 1 calc R U . . .
C21 C 0.1645(3) 0.1887(4) 0.3178(3) 0.0593(9) Uani 1 1 d . U . . .
C22 C 0.1808(3) 0.1090(4) 0.3799(3) 0.0606(11) Uani 1 1 d . U . . .
H22 H 0.2305 0.1253 0.4265 0.073 Uiso 1 1 calc R U . . .
C23 C 0.1273(4) 0.0045(4) 0.3776(4) 0.0725(13) Uani 1 1 d . U . . .
H23 H 0.1411 -0.0506 0.4219 0.087 Uiso 1 1 calc R U . . .
C24 C 0.0555(4) -0.0187(5) 0.3126(4) 0.0812(15) Uani 1 1 d . U . . .
H24 H 0.0175 -0.0885 0.3114 0.097 Uiso 1 1 calc R U . . .
C25 C 0.0380(4) 0.0580(6) 0.2489(4) 0.0950(17) Uani 1 1 d . U . . .
H25 H -0.0119 0.0406 0.2026 0.114 Uiso 1 1 calc R U . . .
C26 C 0.0927(4) 0.1626(5) 0.2509(3) 0.0830(14) Uani 1 1 d . U . . .
H26 H 0.0801 0.2156 0.2059 0.100 Uiso 1 1 calc R U . . .
Cl1 Cl 0.11239(7) 0.67697(11) 0.45126(7) 0.0668(3) Uani 1 1 d . . . . .
O1W O 0.007(4) 0.8896(6) 0.505(3) 0.076(6) Uani 0.5 1 d D . P B -1
H1WA H 0.040(10) 0.830(12) 0.500(8) 0.114 Uiso 0.5 1 d D U P C -1
H1WB H -0.025(10) 0.854(14) 0.526(9) 0.114 Uiso 0.5 1 d D U P D -1

loop_
_atom_site_aniso_label
_atom_site_aniso_U_11
_atom_site_aniso_U_22
_atom_site_aniso_U_33
_atom_site_aniso_U_23
_atom_site_aniso_U_13
_atom_site_aniso_U_12
C1 0.054(2) 0.0429(19) 0.075(3) -0.0092(17) 0.037(2) -0.0093(16)
N2 0.0584(17) 0.0484(16) 0.074(2) 0.0031(18) 0.0345(16) 0.0016(18)
C30 0.065(5) 0.056(7) 0.076(5) 0.005(5) 0.028(4) -0.009(5)
C31 0.054(6) 0.052(4) 0.067(5) 0.004(4) 0.021(4) 0.000(4)
C32 0.114(9) 0.054(5) 0.075(6) 0.004(5) 0.047(6) 0.001(6)
C33 0.132(9) 0.099(6) 0.081(7) 0.005(5) 0.061(7) -0.004(6)
C34 0.093(6) 0.084(5) 0.094(6) 0.015(4) 0.052(5) -0.002(5)
C35 0.083(6) 0.073(5) 0.084(6) -0.005(4) 0.037(5) -0.023(5)
C36 0.075(6) 0.061(5) 0.076(6) -0.003(4) 0.034(5) -0.007(4)
O1 0.099(5) 0.127(6) 0.106(5) 0.026(5) 0.054(4) -0.003(4)
C37 0.091(6) 0.137(9) 0.149(10) 0.008(7) 0.068(6) -0.003(6)
F1 0.132(7) 0.177(9) 0.221(10) 0.044(8) 0.107(8) 0.006(6)
F2 0.096(5) 0.136(7) 0.173(7) -0.005(6) 0.040(5) -0.007(5)
F3 0.181(9) 0.165(8) 0.184(10) -0.020(7) 0.084(8) 0.032(7)
C30A 0.075(9) 0.065(11) 0.087(8) 0.013(7) 0.029(6) -0.007(7)
C31A 0.069(9) 0.055(6) 0.071(7) 0.022(5) 0.026(6) 0.006(6)
C32A 0.116(12) 0.073(9) 0.101(11) 0.010(8) 0.052(10) 0.008(9)
C33A 0.123(11) 0.131(11) 0.119(11) 0.028(9) 0.070(9) 0.016(8)
C34A 0.108(9) 0.131(10) 0.120(10) 0.057(7) 0.056(8) 0.000(8)
C35A 0.102(10) 0.126(10) 0.113(10) 0.040(8) 0.040(8) -0.024(8)
C36A 0.103(10) 0.078(8) 0.088(9) 0.016(6) 0.036(8) -0.020(8)
O1A 0.147(10) 0.235(15) 0.163(11) 0.076(10) 0.080(8) -0.027(9)
C37A 0.168(12) 0.183(14) 0.140(10) 0.062(9) 0.097(9) -0.016(10)
F1A 0.203(12) 0.192(11) 0.154(10) 0.086(9) 0.107(9) 0.001(9)
F2A 0.245(16) 0.249(15) 0.137(9) 0.033(10) 0.066(10) 0.030(12)
F3A 0.202(13) 0.31(2) 0.203(14) 0.074(14) 0.135(11) -0.029(13)
C2 0.054(2) 0.0424(19) 0.078(3) -0.0028(18) 0.033(2) -0.0017(17)
N1 0.0456(15) 0.0403(14) 0.083(2) -0.0089(18) 0.0287(15) -0.0015(16)
C3 0.053(2) 0.048(2) 0.120(4) -0.013(3) 0.045(2) -0.001(2)
C4 0.056(3) 0.063(3) 0.146(5) -0.012(3) 0.049(3) -0.010(2)
C5 0.066(3) 0.051(2) 0.145(5) -0.011(3) 0.036(3) -0.016(2)
C6 0.065(3) 0.043(2) 0.123(5) -0.020(2) 0.028(3) 0.001(2)
C7 0.052(2) 0.050(2) 0.095(3) -0.019(2) 0.028(2) 0.0030(19)
C8 0.059(2) 0.046(2) 0.089(3) -0.005(2) 0.037(2) -0.0085(18)
C9 0.069(3) 0.044(2) 0.075(3) -0.0036(19) 0.034(2) -0.0104(19)
C11 0.071(3) 0.042(2) 0.080(3) -0.0050(19) 0.041(2) -0.0082(19)
C12 0.086(3) 0.071(3) 0.084(3) 0.002(3) 0.041(3) 0.005(3)
C13 0.117(4) 0.090(4) 0.093(4) -0.010(3) 0.059(4) -0.009(4)
C14 0.101(4) 0.077(3) 0.128(5) -0.019(3) 0.072(4) -0.016(3)
C15 0.066(3) 0.069(3) 0.135(5) -0.015(3) 0.051(3) -0.016(2)
C16 0.063(3) 0.044(2) 0.100(4) -0.006(2) 0.026(2) -0.014(2)
C21 0.067(2) 0.0399(19) 0.079(3) -0.006(2) 0.037(2) -0.007(2)
C22 0.062(2) 0.044(2) 0.089(3) 0.0015(19) 0.043(2) 0.0023(18)
C23 0.079(3) 0.044(2) 0.115(4) 0.005(2) 0.060(3) -0.003(2)
C24 0.080(3) 0.048(2) 0.134(4) -0.022(3) 0.061(3) -0.023(2)
C25 0.088(4) 0.077(3) 0.112(4) -0.028(3) 0.029(3) -0.026(3)
C26 0.097(3) 0.060(3) 0.088(3) -0.001(3) 0.030(3) -0.018(3)
Cl1 0.0641(6) 0.0545(5) 0.0973(8) 0.0146(6) 0.0482(6) 0.0114(5)
O1W 0.070(14) 0.052(3) 0.115(11) -0.027(12) 0.047(11) -0.012(9)

loop_
_atom_type_symbol
_atom_type_description
_atom_type_scat_dispersion_real
_atom_type_scat_dispersion_imag
_atom_type_scat_source
C C 0.0181 0.0091 'International Tables Vol C Tables 4.2.6.8 and 6.1.1.4'
H H 0.0000 0.0000 'International Tables Vol C Tables 4.2.6.8 and 6.1.1.4'
N N 0.0311 0.0180 'International Tables Vol C Tables 4.2.6.8 and 6.1.1.4'
O O 0.0492 0.0322 'International Tables Vol C Tables 4.2.6.8 and 6.1.1.4'
F F 0.0727 0.0534 'International Tables Vol C Tables 4.2.6.8 and 6.1.1.4'
Cl Cl 0.3639 0.7018 'International Tables Vol C Tables 4.2.6.8 and 6.1.1.4'

loop_
_geom_angle_atom_site_label_1
_geom_angle_atom_site_label_2
_geom_angle_atom_site_label_3
_geom_angle
N2 C1 C8 113.8(3)
N2 C1 C2 108.5(3)
C8 C1 C2 110.5(4)
N2 C1 H1 108.0
C8 C1 H1 108.0
C2 C1 H1 108.0
C1 N2 C30 116.3(8)
C1 N2 C30A 115.4(12)
C1 N2 H2A 113(4)
C30 N2 H2A 111(3)
C1 N2 H2B 112(4)
C30A N2 H2B 109(3)
N2 C30 C31 111.2(7)
N2 C30 H30A 109.4
C31 C30 H30A 109.4
N2 C30 H30B 109.4
C31 C30 H30B 109.4
H30A C30 H30B 108.0
C36 C31 C32 120.4(8)
C36 C31 C30 118.8(9)
C32 C31 C30 120.7(8)
C31 C32 C33 119.0(9)
C31 C32 H32 120.5
C33 C32 H32 120.5
C34 C33 C32 118.2(9)
C34 C33 H33 120.9
C32 C33 H33 120.9
C35 C34 C33 123.8(8)
C35 C34 O1 116.0(8)
C33 C34 O1 119.9(8)
C34 C35 C36 117.2(8)
C34 C35 H35 121.4
C36 C35 H35 121.4
C31 C36 C35 121.4(8)
C31 C36 H36 119.3
C35 C36 H36 119.3
C37 O1 C34 117.9(10)
O1 C37 F2 113.5(12)
O1 C37 F3 113.2(13)
F2 C37 F3 104.7(15)
O1 C37 F1 110.5(14)
F2 C37 F1 99.1(13)
F3 C37 F1 115.0(14)
N2 C30A C31A 109.5(9)
N2 C30A H30C 109.8
C31A C30A H30C 109.8
N2 C30A H30D 109.8
C31A C30A H30D 109.8
H30C C30A H30D 108.2
C36A C31A C32A 117.0(11)
C36A C31A C30A 119.2(12)
C32A C31A C30A 123.8(12)
C31A C32A C33A 120.7(13)
C31A C32A H32A 119.7
C33A C32A H32A 119.7
C34A C33A C32A 118.4(13)
C34A C33A H33A 120.8
C32A C33A H33A 120.8
C35A C34A C33A 122.6(12)
C35A C34A O1A 115.6(14)
C33A C34A O1A 121.4(14)
C34A C35A C36A 118.2(13)
C34A C35A H35A 120.9
C36A C35A H35A 120.9
C31A C36A C35A 123.1(13)
C31A C36A H36A 118.5
C35A C36A H36A 118.5
C37A O1A C34A 114.5(15)
F3A C37A O1A 112.8(19)
F3A C37A F1A 113(2)
O1A C37A F1A 123.4(18)
F3A C37A F2A 89.3(18)
O1A C37A F2A 117(2)
F1A C37A F2A 95(2)
N1 C2 C1 109.8(3)
N1 C2 H2C 109.7
C1 C2 H2C 109.7
N1 C2 H2D 109.7
C1 C2 H2D 109.7
H2C C2 H2D 108.2
C7 N1 C3 121.0(4)
C7 N1 C2 119.9(3)
C3 N1 C2 118.9(4)
N1 C3 C4 120.7(4)
N1 C3 H3 119.6
C4 C3 H3 119.6
C3 C4 C5 119.6(5)
C3 C4 H4 120.2
C5 C4 H4 120.2
C6 C5 C4 118.5(5)
C6 C5 H5 120.8
C4 C5 H5 120.8
C5 C6 C7 120.1(4)
C5 C6 H6 120.0
C7 C6 H6 120.0
N1 C7 C6 120.2(4)
N1 C7 H7 119.9
C6 C7 H7 119.9
C9 C8 C1 116.5(3)
C9 C8 H8A 108.2
C1 C8 H8A 108.2
C9 C8 H8B 108.2
C1 C8 H8B 108.2
H8A C8 H8B 107.3
C11 C9 C8 114.9(4)
C11 C9 C21 111.6(3)
C8 C9 C21 110.1(3)
C11 C9 H9 106.6
C8 C9 H9 106.6
C21 C9 H9 106.6
C16 C11 C12 117.9(5)
C16 C11 C9 118.6(5)
C12 C11 C9 123.5(4)
C11 C12 C13 120.1(6)
C11 C12 H12 119.9
C13 C12 H12 119.9
C14 C13 C12 119.7(6)
C14 C13 H13 120.2
C12 C13 H13 120.2
C15 C14 C13 121.3(6)
C15 C14 H14 119.3
C13 C14 H14 119.3
C14 C15 C16 119.9(6)
C14 C15 H15 120.0
C16 C15 H15 120.0
C11 C16 C15 121.0(6)
C11 C16 H16 119.5
C15 C16 H16 119.5
C22 C21 C26 117.8(4)
C22 C21 C9 118.9(4)
C26 C21 C9 123.3(4)
C21 C22 C23 122.1(5)
C21 C22 H22 118.9
C23 C22 H22 118.9
C24 C23 C22 119.9(5)
C24 C23 H23 120.1
C22 C23 H23 120.1
C23 C24 C25 119.6(5)
C23 C24 H24 120.2
C25 C24 H24 120.2
C24 C25 C26 120.5(6)
C24 C25 H25 119.8
C26 C25 H25 119.8
C21 C26 C25 120.1(6)
C21 C26 H26 119.9
C25 C26 H26 119.9
H1WA O1W H1WB 106(4)

loop_
_geom_bond_atom_site_label_1
_geom_bond_atom_site_label_2
_geom_bond_distance
C1 N2 1.440(5)
C1 C8 1.528(5)
C1 C2 1.532(6)
C1 H1 1.0000
N2 C30 1.459(9)
N2 C30A 1.480(11)
N2 H2A 0.91(3)
N2 H2B 0.91(3)
C30 C31 1.515(10)
C30 H30A 0.9900
C30 H30B 0.9900
C31 C36 1.358(9)
C31 C32 1.376(9)
C32 C33 1.401(11)
C32 H32 0.9500
C33 C34 1.359(12)
C33 H33 0.9500
C34 C35 1.354(11)
C34 O1 1.455(11)
C35 C36 1.382(10)
C35 H35 0.9500
C36 H36 0.9500
O1 C37 1.294(16)
C37 F2 1.295(16)
C37 F3 1.297(15)
C37 F1 1.304(15)
C30A C31A 1.514(12)
C30A H30C 0.9900
C30A H30D 0.9900
C31A C36A 1.357(12)
C31A C32A 1.378(12)
C32A C33A 1.402(14)
C32A H32A 0.9500
C33A C34A 1.346(16)
C33A H33A 0.9500
C34A C35A 1.333(16)
C34A O1A 1.471(14)
C35A C36A 1.374(13)
C35A H35A 0.9500
C36A H36A 0.9500
O1A C37A 1.282(19)
C37A F3A 1.266(17)
C37A F1A 1.289(19)
C37A F2A 1.29(2)
C2 N1 1.477(5)
C2 H2C 0.9900
C2 H2D 0.9900
N1 C7 1.334(5)
N1 C3 1.341(5)
C3 C4 1.352(7)
C3 H3 0.9500
C4 C5 1.393(7)
C4 H4 0.9500
C5 C6 1.367(8)
C5 H5 0.9500
C6 C7 1.370(7)
C6 H6 0.9500
C7 H7 0.9500
C8 C9 1.522(6)
C8 H8A 0.9900
C8 H8B 0.9900
C9 C11 1.509(6)
C9 C21 1.538(5)
C9 H9 1.0000
C11 C16 1.383(7)
C11 C12 1.386(7)
C12 C13 1.410(8)
C12 H12 0.9500
C13 C14 1.347(9)
C13 H13 0.9500
C14 C15 1.346(9)
C14 H14 0.9500
C15 C16 1.388(8)
C15 H15 0.9500
C16 H16 0.9500
C21 C22 1.352(6)
C21 C26 1.372(7)
C22 C23 1.385(6)
C22 H22 0.9500
C23 C24 1.346(8)
C23 H23 0.9500
C24 C25 1.355(9)
C24 H24 0.9500
C25 C26 1.399(8)
C25 H25 0.9500
C26 H26 0.9500
O1W H1WA 0.844(15)
O1W H1WB 0.842(15)

loop_
_geom_hbond_atom_site_label_D
_geom_hbond_atom_site_label_H
_geom_hbond_atom_site_label_A
_geom_hbond_distance_DH
_geom_hbond_distance_HA
_geom_hbond_distance_DA
_geom_hbond_angle_DHA
_geom_hbond_site_symmetry_A
N2 H2A Cl1 0.91(3) 2.51(3) 3.359(3) 156(4) .
C2 H2C Cl1 0.99 2.88 3.701(4) 141.2 .
C2 H2D O1W 0.99 2.61 3.49(5) 148.0 4_546
C6 H6 Cl1 0.95 2.80 3.621(5) 144.8 4_556
O1W H1WA Cl1 0.844(15) 2.36(6) 3.18(3) 164(13) .
O1W H1WB Cl1 0.842(15) 2.47(7) 3.25(4) 155(13) 2_556
